data_7123344
loop_
_publ_author_name
'Kabe, Yoshio'
'Kawakami, Yoshiteru'
'Ogishima, Tsuyoshi'
'Kawara, Tomoki'
'Yamauchi, Shota'
'Okamoto, Kazuhiko'
'Nikaido, Singo'
'Souma, Daiki'
'Jin, Ren-hua'

_publ_section_title
;
 Silane catecholates: Versatile tools for self-assembled dynamic covalent
 bond chemistry
;
_journal_name_full 'Chemical Communications'
_journal_paper_doi 10.1039/C9CC02103E
_journal_year 2019
_chemical_formula_sum 'C128 H172 N4 O24 Si4'
_chemical_formula_weight 2263.06
_chemical_name_systematic
; 
 ? 
;
_space_group_IT_number 5
_symmetry_cell_setting monoclinic
_symmetry_space_group_name_Hall 'C 2y'
_symmetry_space_group_name_H-M 'C 1 2 1'
_atom_sites_solution_hydrogens geom
_atom_sites_solution_primary direct
_atom_sites_solution_secondary difmap
_audit_creation_method SHELXL-97
_audit_update_record
;
2019-01-21 deposited with the CCDC.    2019-04-29 downloaded from the CCDC.
;
_cell_angle_alpha 90.00
_cell_angle_beta 114.772(14)
_cell_angle_gamma 90.00
_cell_formula_units_Z 2
_cell_length_a 43.04(5)
_cell_length_b 9.038(9)
_cell_length_c 20.98(2)
_cell_measurement_reflns_used 7383
_cell_measurement_temperature 120(2)
_cell_measurement_theta_max 27.4778
_cell_measurement_theta_min 3.0493
_cell_volume 7410(13)
_computing_cell_refinement 'CrystalClear-SM Expert 2.0 r4 (Rigaku, 2009)'
_computing_data_collection 'CrystalClear-SM Expert 2.0 r4 (Rigaku, 2009)'
_computing_data_reduction 'CrystalClear-SM Expert 2.0 r4 (Rigaku, 2009)'
_computing_molecular_graphics 'Ortep-3 for Windows (Farrugia, 1997)'
_computing_publication_material 'WinGX publication routines (Farrugia, 1999)'
_computing_structure_refinement 'SHELXL-97 (Sheldrick, 1997)'
_computing_structure_solution 'SIR92 (Giacovazzo et al, 1993)'
_diffrn_ambient_temperature 120(2)
_diffrn_measured_fraction_theta_full 0.936
_diffrn_measured_fraction_theta_max 0.936
_diffrn_measurement_device_type
;
'Saturn724+ (4x4 bin mode)'
;
_diffrn_radiation_monochromator graphite
_diffrn_radiation_source 'fine-focus sealed tube'
_diffrn_radiation_type MoK\a
_diffrn_radiation_wavelength 0.71073
_diffrn_reflns_av_R_equivalents 0.1466
_diffrn_reflns_av_sigmaI/netI 0.1950
_diffrn_reflns_limit_h_max 55
_diffrn_reflns_limit_h_min -55
_diffrn_reflns_limit_k_max 11
_diffrn_reflns_limit_k_min -8
_diffrn_reflns_limit_l_max 25
_diffrn_reflns_limit_l_min -27
_diffrn_reflns_number 21709
_diffrn_reflns_theta_full 27.45
_diffrn_reflns_theta_max 27.45
_diffrn_reflns_theta_min 3.05
_exptl_absorpt_coefficient_mu 0.099
_exptl_absorpt_correction_type none
_exptl_crystal_colour colourless
_exptl_crystal_density_diffrn 1.014
_exptl_crystal_density_method 'not measured'
_exptl_crystal_description block
_exptl_crystal_F_000 2432
_exptl_crystal_size_max 0.38
_exptl_crystal_size_mid 0.31
_exptl_crystal_size_min 0.16
_refine_diff_density_max 1.069
_refine_diff_density_min -0.473
_refine_diff_density_rms 0.110
_refine_ls_abs_structure_details 'Flack H D (1983), Acta Cryst. A39, 876-881'
_refine_ls_abs_structure_Flack 0.8(4)
_refine_ls_extinction_method none
_refine_ls_goodness_of_fit_ref 1.345
_refine_ls_hydrogen_treatment mixed
_refine_ls_matrix_type full
_refine_ls_number_parameters 698
_refine_ls_number_reflns 11432
_refine_ls_number_restraints 31
_refine_ls_restrained_S_all 1.348
_refine_ls_R_factor_all 0.2062
_refine_ls_R_factor_gt 0.1748
_refine_ls_shift/su_max 2.229
_refine_ls_shift/su_mean 0.096
_refine_ls_structure_factor_coef Fsqd
_refine_ls_weighting_details 'calc w=1/[\s^2^(Fo^2^)+(0.2000P)^2^+0.0000P] where P=(Fo^2^+2Fc^2^)/3'
_refine_ls_weighting_scheme calc
_refine_ls_wR_factor_gt 0.4365
_refine_ls_wR_factor_ref 0.4671
_reflns_number_gt 5777
_reflns_number_total 11432
_reflns_threshold_expression >2sigma(I)
_cod_data_source_file c9cc02103e2.cif
_cod_data_source_block PhSi4EAT4_8MeOH
_cod_original_cell_volume 7409(14)
_cod_original_sg_symbol_H-M 'C 2'
_cod_database_code 7123344

loop_
_symmetry_equiv_pos_as_xyz
'x, y, z'
'-x, y, -z'
'x+1/2, y+1/2, z'
'-x+1/2, y+1/2, -z'

loop_
_atom_site_label
_atom_site_type_symbol
_atom_site_fract_x
_atom_site_fract_y
_atom_site_fract_z
_atom_site_U_iso_or_equiv
_atom_site_adp_type
_atom_site_occupancy
_atom_site_symmetry_multiplicity
_atom_site_calc_flag
_atom_site_refinement_flags
_atom_site_disorder_assembly
_atom_site_disorder_group
C11 C 0.1804(2) 0.2887(13) 0.5705(4) 0.039(2) Uani 1 1 d . C .
C12 C 0.1899(3) 0.1987(14) 0.6295(5) 0.046(3) Uani 1 1 d . . .
H12 H 0.1873 0.0966 0.6249 0.055 Uiso 1 1 calc R . .
C13 C 0.2028(2) 0.2624(13) 0.6931(5) 0.042(2) Uani 1 1 d . . .
C14 C 0.2049(2) 0.4126(11) 0.7002(5) 0.037(2) Uani 1 1 d . . .
C15 C 0.1959(2) 0.5002(14) 0.6403(5) 0.045(2) Uani 1 1 d . . .
H15 H 0.1995 0.6017 0.6459 0.054 Uiso 1 1 calc R . .
C16 C 0.1821(3) 0.4435(13) 0.5733(6) 0.044(2) Uani 1 1 d . C .
C17 C 0.2109(3) 0.0125(13) 0.7554(5) 0.054(3) Uani 1 1 d . . .
H17A H 0.1875 -0.0138 0.7271 0.081 Uiso 1 1 calc R . .
H17B H 0.2185 -0.0352 0.8003 0.081 Uiso 1 1 calc R . .
H17C H 0.2249 -0.0188 0.7324 0.081 Uiso 1 1 calc R . .
C18 C 0.2137(3) 0.1825(12) 0.7658(5) 0.040(2) Uani 1 1 d . . .
C19 C 0.2510(2) 0.2241(12) 0.8095(5) 0.042(2) Uani 1 1 d . . .
H19A H 0.2651 0.1854 0.7874 0.050 Uiso 1 1 calc R . .
H19B H 0.2587 0.1806 0.8559 0.050 Uiso 1 1 calc R . .
C20 C 0.2548(2) 0.3941(13) 0.8159(5) 0.041(2) Uani 1 1 d . . .
H20A H 0.2647 0.4215 0.8651 0.049 Uiso 1 1 calc R . .
H20B H 0.2702 0.4266 0.7958 0.049 Uiso 1 1 calc R . .
C21 C 0.2200(2) 0.4726(12) 0.7780(5) 0.039(2) Uani 1 1 d . . .
C22 C 0.2223(3) 0.6396(10) 0.7849(6) 0.041(2) Uani 1 1 d . . .
H22A H 0.2316 0.6663 0.8336 0.062 Uiso 1 1 calc R . .
H22B H 0.1999 0.6817 0.7612 0.062 Uiso 1 1 calc R . .
H22C H 0.2369 0.6767 0.7642 0.062 Uiso 1 1 calc R . .
C23 C 0.1928(2) 0.2498(10) 0.8007(4) 0.0293(17) Uani 1 1 d . . .
C24 C 0.1707(2) 0.1712(10) 0.8218(4) 0.0325(18) Uani 1 1 d . . .
H24 H 0.1678 0.0695 0.8155 0.039 Uiso 1 1 calc R . .
C25 C 0.1529(3) 0.2550(14) 0.8533(5) 0.047(3) Uani 1 1 d . . .
C26 C 0.1573(2) 0.4069(11) 0.8617(4) 0.0336(16) Uani 1 1 d . . .
C27 C 0.1787(2) 0.4791(12) 0.8422(5) 0.041(2) Uani 1 1 d . . .
H27 H 0.1823 0.5799 0.8512 0.049 Uiso 1 1 calc R . .
C28 C 0.1962(2) 0.4032(9) 0.8073(4) 0.0283(17) Uani 1 1 d . . .
O3A O 0.1369(4) 0.221(2) 0.3742(8) 0.039(4) Uiso 0.543(9) 1 d P A 1
O4A O 0.1291(4) 0.504(2) 0.3890(8) 0.042(5) Uiso 0.543(9) 1 d P A 1
O9A O 0.0816(5) 0.211(3) 0.9090(11) 0.047(6) Uiso 0.543(9) 1 d P A 1
O10A O 0.0827(3) 0.4739(19) 0.8922(8) 0.037(4) Uiso 0.543(9) 1 d P A 1
C29A C 0.0511(4) 0.278(3) 0.8965(10) 0.027(3) Uiso 0.543(9) 1 d P A 1
C30A C 0.0214(4) 0.215(2) 0.8926(9) 0.037(4) Uiso 0.543(9) 1 d P A 1
H30A H 0.0204 0.1132 0.8983 0.044 Uiso 0.543(9) 1 calc PR A 1
C31A C -0.0080(5) 0.303(3) 0.8799(10) 0.036(4) Uiso 0.543(9) 1 d P A 1
C32A C -0.0065(4) 0.457(2) 0.8737(8) 0.029(3) Uiso 0.543(9) 1 d P A 1
C33A C 0.0226(5) 0.526(3) 0.8766(10) 0.041(4) Uiso 0.543(9) 1 d P A 1
H33A H 0.0239 0.6265 0.8695 0.050 Uiso 0.543(9) 1 calc PR A 1
C34A C 0.0514(4) 0.423(2) 0.8918(9) 0.024(4) Uiso 0.543(9) 1 d P A 1
C35A C -0.0448(4) 0.084(2) 0.8803(9) 0.032(3) Uiso 0.543(9) 1 d P A 1
H35A H -0.0671 0.0568 0.8765 0.048 Uiso 0.543(9) 1 calc PR A 1
H35B H -0.0278 0.0533 0.9252 0.048 Uiso 0.543(9) 1 calc PR A 1
H35C H -0.0406 0.0357 0.8438 0.048 Uiso 0.543(9) 1 calc PR A 1
C36A C -0.0430(4) 0.253(2) 0.8728(9) 0.041(4) Uiso 0.543(9) 1 d P A 1
C37A C -0.0503(4) 0.330(2) 0.9310(10) 0.028(4) Uiso 0.543(9) 1 d PD A 1
H37A H -0.0723 0.2991 0.9287 0.034 Uiso 0.543(9) 1 calc PR A 1
H37B H -0.0327 0.3049 0.9769 0.034 Uiso 0.543(9) 1 calc PR A 1
C38A C -0.0503(4) 0.4943(18) 0.9191(9) 0.033(3) Uiso 0.543(9) 1 d PD A 1
H38A H -0.0344 0.5410 0.9620 0.039 Uiso 0.543(9) 1 calc PR A 1
H38B H -0.0730 0.5328 0.9088 0.039 Uiso 0.543(9) 1 calc PR A 1
C39A C -0.0405(4) 0.536(2) 0.8590(9) 0.031(3) Uiso 0.543(9) 1 d P A 1
C40A C -0.0379(4) 0.704(2) 0.8542(9) 0.039(4) Uiso 0.543(9) 1 d P A 1
H40A H -0.0202 0.7411 0.8970 0.059 Uiso 0.543(9) 1 calc PR A 1
H40B H -0.0593 0.7490 0.8470 0.059 Uiso 0.543(9) 1 calc PR A 1
H40C H -0.0324 0.7285 0.8156 0.059 Uiso 0.543(9) 1 calc PR A 1
C41A C -0.0691(4) 0.318(2) 0.8037(9) 0.033(3) Uiso 0.543(9) 1 d PD A 1
C42A C -0.0922(4) 0.224(2) 0.7469(8) 0.026(3) Uiso 0.543(9) 1 d P . 1
H42A H -0.0927 0.1214 0.7519 0.032 Uiso 0.543(9) 1 calc PR A 1
C43A C 0.1130(5) 0.293(3) 0.3134(11) 0.031(5) Uiso 0.543(9) 1 d P . 1
C44A C 0.1132(6) 0.438(3) 0.3199(11) 0.027(6) Uiso 0.543(9) 1 d P . 1
C45A C -0.0888(4) 0.517(2) 0.7389(9) 0.034(4) Uiso 0.543(9) 1 d PD . 1
H45A H -0.0892 0.6192 0.7344 0.040 Uiso 0.543(9) 1 calc PR A 1
C46A C -0.0663(4) 0.465(2) 0.7976(9) 0.037(4) Uiso 0.543(9) 1 d PD A 1
O3B O 0.1332(5) 0.235(2) 0.3859(10) 0.038(5) Uiso 0.457(9) 1 d P A 2
O4B O 0.1339(5) 0.494(2) 0.3806(9) 0.029(5) Uiso 0.457(9) 1 d P A 2
O9B O 0.0818(6) 0.188(3) 0.8958(13) 0.054(7) Uiso 0.457(9) 1 d P A 2
O10B O 0.0861(4) 0.447(2) 0.9117(10) 0.035(4) Uiso 0.457(9) 1 d P A 2
C29B C 0.0528(8) 0.224(4) 0.8924(17) 0.063(9) Uiso 0.457(9) 1 d PD A 2
C30B C 0.0230(6) 0.144(4) 0.8794(13) 0.049(6) Uiso 0.457(9) 1 d P A 2
H30B H 0.0219 0.0418 0.8754 0.059 Uiso 0.457(9) 1 calc PR A 2
C31B C -0.0046(5) 0.230(3) 0.8729(11) 0.035(4) Uiso 0.457(9) 1 d P A 2
C32B C -0.0054(5) 0.379(3) 0.8795(10) 0.028(4) Uiso 0.457(9) 1 d P A 2
C33B C 0.0266(5) 0.462(3) 0.8930(10) 0.031(4) Uiso 0.457(9) 1 d P A 2
H33B H 0.0281 0.5644 0.8979 0.037 Uiso 0.457(9) 1 calc PR A 2
C34B C 0.0549(7) 0.372(4) 0.8980(16) 0.055(7) Uiso 0.457(9) 1 d PD A 2
C35B C -0.0433(5) -0.007(2) 0.8490(10) 0.033(4) Uiso 0.457(9) 1 d P A 2
H35D H -0.0389 -0.0376 0.8097 0.050 Uiso 0.457(9) 1 calc PR A 2
H35E H -0.0659 -0.0371 0.8418 0.050 Uiso 0.457(9) 1 calc PR A 2
H35F H -0.0269 -0.0523 0.8910 0.050 Uiso 0.457(9) 1 calc PR A 2
C36B C -0.0404(4) 0.155(2) 0.8560(9) 0.026(4) Uiso 0.457(9) 1 d P A 2
C37B C -0.0481(5) 0.207(2) 0.9202(10) 0.035(4) Uiso 0.457(9) 1 d PD A 2
H37C H -0.0703 0.1691 0.9141 0.042 Uiso 0.457(9) 1 calc PR A 2
H37D H -0.0310 0.1656 0.9632 0.042 Uiso 0.457(9) 1 calc PR A 2
C38B C -0.0481(6) 0.378(2) 0.9269(13) 0.034(5) Uiso 0.457(9) 1 d PD A 2
H38C H -0.0706 0.4105 0.9209 0.040 Uiso 0.457(9) 1 calc PR A 2
H38D H -0.0319 0.4062 0.9736 0.040 Uiso 0.457(9) 1 calc PR A 2
C39B C -0.0386(5) 0.454(2) 0.8726(10) 0.029(4) Uiso 0.457(9) 1 d P A 2
C40B C -0.0374(6) 0.620(3) 0.8822(12) 0.042(5) Uiso 0.457(9) 1 d P A 2
H40D H -0.0315 0.6661 0.8475 0.063 Uiso 0.457(9) 1 calc PR A 2
H40E H -0.0206 0.6451 0.9282 0.063 Uiso 0.457(9) 1 calc PR A 2
H40F H -0.0594 0.6553 0.8768 0.063 Uiso 0.457(9) 1 calc PR A 2
C41B C -0.0661(5) 0.254(3) 0.7912(12) 0.040(5) Uiso 0.457(9) 1 d P A 2
C42B C -0.0891(7) 0.179(4) 0.7337(14) 0.049(6) Uiso 0.457(9) 1 d P . 2
H42B H -0.0909 0.0762 0.7325 0.059 Uiso 0.457(9) 1 calc PR A 2
C43B C 0.1101(6) 0.270(3) 0.3243(13) 0.028(6) Uiso 0.457(9) 1 d P . 2
C44B C 0.1073(7) 0.437(3) 0.3234(13) 0.030(7) Uiso 0.457(9) 1 d P A 2
C45B C 0.0861(8) 0.547(4) 0.2729(17) 0.057(9) Uiso 0.457(9) 1 d P . 2
H45B H 0.0836 0.6493 0.2742 0.069 Uiso 0.457(9) 1 calc PR A 2
C46B C -0.0662(4) 0.402(3) 0.7948(10) 0.024(4) Uiso 0.457(9) 1 d P . 2
C47 C 0.1994(2) 0.3665(13) 0.4219(4) 0.0359(17) Uiso 1 1 d D . .
C50 C 0.2574(3) 0.3658(18) 0.3931(6) 0.067(3) Uani 1 1 d D . .
H50 H 0.2769 0.3627 0.3845 0.080 Uiso 1 1 calc R B 1
C48A C 0.2066(3) 0.2649(18) 0.3845(6) 0.043(3) Uani 0.768(16) 1 d P C 1
H48A H 0.1905 0.1903 0.3651 0.052 Uiso 0.768(16) 1 calc PR C 1
C49A C 0.2358(3) 0.257(2) 0.3709(8) 0.051(4) Uani 0.768(16) 1 d P C 1
H49A H 0.2396 0.1772 0.3469 0.062 Uiso 0.768(16) 1 calc PR C 1
C51A C 0.2524(4) 0.498(2) 0.4323(9) 0.062(4) Uani 0.768(16) 1 d P C 1
H51A H 0.2670 0.5791 0.4448 0.074 Uiso 0.768(16) 1 calc PR C 1
C52A C 0.2242(4) 0.4873(18) 0.4480(7) 0.049(4) Uani 0.768(16) 1 d P C 1
H52A H 0.2209 0.5596 0.4762 0.058 Uiso 0.768(16) 1 calc PR C 1
C48B C 0.1991(7) 0.454(4) 0.3654(18) 0.032(9) Uiso 0.232(16) 1 d PD C 2
H48B H 0.1801 0.5094 0.3373 0.039 Uiso 0.232(16) 1 calc PR C 2
C49B C 0.2275(8) 0.452(5) 0.355(2) 0.046(11) Uiso 0.232(16) 1 d PD C 2
H49B H 0.2279 0.5128 0.3194 0.055 Uiso 0.232(16) 1 calc PR C 2
C51B C 0.2573(9) 0.285(4) 0.4468(17) 0.18(5) Uiso 0.232(16) 1 d PD C 2
H51B H 0.2761 0.2287 0.4747 0.222 Uiso 0.232(16) 1 calc PR C 2
C52B C 0.2290(9) 0.289(5) 0.459(2) 0.049(11) Uiso 0.232(16) 1 d PD C 2
H52B H 0.2295 0.2334 0.4967 0.058 Uiso 0.232(16) 1 calc PR C 2
C53 C 0.1419(3) 0.3022(19) 1.0129(7) 0.068(4) Uani 1 1 d . A .
C54 C 0.1757(3) 0.3627(17) 1.0444(6) 0.061(3) Uani 1 1 d . . .
H54 H 0.1847 0.4109 1.0167 0.074 Uiso 1 1 calc R . .
C55 C 0.1957(4) 0.349(2) 1.1180(7) 0.084(5) Uani 1 1 d . . .
H55 H 0.2165 0.3985 1.1394 0.101 Uiso 1 1 calc R . .
C56 C 0.1832(4) 0.259(3) 1.1592(8) 0.099(7) Uani 1 1 d . . .
H56 H 0.1973 0.2346 1.2055 0.119 Uiso 1 1 calc R . .
C57 C 0.1516(4) 0.211(5) 1.1297(8) 0.191(19) Uani 1 1 d . . .
H57 H 0.1424 0.1608 1.1564 0.230 Uiso 1 1 calc R . .
C58 C 0.1311(3) 0.236(3) 1.0562(8) 0.104(7) Uani 1 1 d . . .
H58 H 0.1085 0.2032 1.0377 0.125 Uiso 1 1 calc R . .
N59A N 0.1098(6) 0.776(3) 0.9255(12) 0.078(6) Uiso 0.543(9) 1 d PD A 1
H59A H 0.1062 0.6787 0.9305 0.093 Uiso 0.543(9) 1 calc PR A 1
C60A C 0.113(2) 0.829(11) 0.860(3) 0.20(3) Uiso 0.543(9) 1 d PD A 1
H60A H 0.1067 0.9322 0.8543 0.245 Uiso 0.543(9) 1 calc PR A 1
H60B H 0.1372 0.8238 0.8701 0.245 Uiso 0.543(9) 1 calc PR A 1
C61A C 0.0965(8) 0.764(5) 0.8012(17) 0.095(9) Uiso 0.543(9) 1 d P A 1
H61A H 0.1048 0.7984 0.7679 0.143 Uiso 0.543(9) 1 calc PR A 1
H61B H 0.0726 0.7871 0.7845 0.143 Uiso 0.543(9) 1 calc PR A 1
H61C H 0.0997 0.6591 0.8070 0.143 Uiso 0.543(9) 1 calc PR A 1
C62A C 0.0789(18) 0.905(10) 0.919(3) 0.22(3) Uiso 0.543(9) 1 d P A 1
H62A H 0.0583 0.8966 0.8761 0.266 Uiso 0.543(9) 1 calc PR A 1
H62B H 0.0874 1.0062 0.9254 0.266 Uiso 0.543(9) 1 calc PR A 1
C63A C 0.0733(7) 0.835(4) 0.9968(13) 0.070(7) Uiso 0.543(9) 1 d P A 1
H63A H 0.0535 0.8796 0.9985 0.105 Uiso 0.543(9) 1 calc PR A 1
H63B H 0.0932 0.8592 1.0388 0.105 Uiso 0.543(9) 1 calc PR A 1
H63C H 0.0705 0.7294 0.9933 0.105 Uiso 0.543(9) 1 calc PR A 1
C64A C 0.1406(8) 0.865(5) 0.9897(15) 0.090(8) Uiso 0.543(9) 1 d PD A 1
H64A H 0.1594 0.8805 0.9765 0.108 Uiso 0.543(9) 1 calc PR A 1
H64B H 0.1320 0.9618 0.9946 0.108 Uiso 0.543(9) 1 calc PR A 1
C65A C 0.1547(12) 0.787(6) 1.062(2) 0.166 Uiso 0.543(9) 1 d PD A 1
H65A H 0.1790 0.7754 1.0791 0.249 Uiso 0.543(9) 1 calc PR A 1
H65B H 0.1441 0.6922 1.0576 0.249 Uiso 0.543(9) 1 calc PR A 1
H65C H 0.1497 0.8467 1.0948 0.249 Uiso 0.543(9) 1 calc PR A 1
N59B N 0.1123(7) 0.896(4) 0.9316(13) 0.083(8) Uiso 0.457(9) 1 d PD A 2
H59B H 0.1026 0.9855 0.9144 0.100 Uiso 0.457(9) 1 calc PR A 2
C60B C 0.1169(6) 0.827(3) 0.8700(11) 0.040(5) Uiso 0.457(9) 1 d PD A 2
H60C H 0.1158 0.7200 0.8708 0.048 Uiso 0.457(9) 1 calc PR A 2
H60D H 0.1382 0.8575 0.8685 0.048 Uiso 0.457(9) 1 calc PR A 2
C61B C 0.0832(15) 0.899(10) 0.804(2) 0.17(2) Uiso 0.457(9) 1 d PD A 2
H61D H 0.0811 0.8554 0.7609 0.260 Uiso 0.457(9) 1 calc PR A 2
H61E H 0.0861 1.0037 0.8029 0.260 Uiso 0.457(9) 1 calc PR A 2
H61F H 0.0629 0.8782 0.8112 0.260 Uiso 0.457(9) 1 calc PR A 2
C62B C 0.0828(6) 0.811(4) 0.9382(13) 0.050(5) Uiso 0.457(9) 1 d PD A 2
H62C H 0.0617 0.8603 0.9081 0.059 Uiso 0.457(9) 1 calc PR A 2
H62D H 0.0821 0.7135 0.9180 0.059 Uiso 0.457(9) 1 calc PR A 2
C63B C 0.081(2) 0.786(12) 1.010(3) 0.25(5) Uiso 0.457(9) 1 d PD A 2
H63D H 0.0620 0.7249 1.0041 0.374 Uiso 0.457(9) 1 calc PR A 2
H63E H 0.0790 0.8800 1.0295 0.374 Uiso 0.457(9) 1 calc PR A 2
H63F H 0.1019 0.7386 1.0421 0.374 Uiso 0.457(9) 1 calc PR A 2
C64B C 0.1512(9) 0.947(5) 1.009(2) 0.086(10) Uiso 0.457(9) 1 d P A 2
H64C H 0.1475 0.9891 1.0478 0.104 Uiso 0.457(9) 1 calc PR A 2
H64D H 0.1683 1.0005 0.9994 0.104 Uiso 0.457(9) 1 calc PR A 2
C65B C 0.1551(10) 0.727(5) 1.010(2) 0.086(10) Uiso 0.457(9) 1 d P A 2
H65D H 0.1753 0.6967 1.0493 0.129 Uiso 0.457(9) 1 calc PR A 2
H65E H 0.1564 0.6950 0.9671 0.129 Uiso 0.457(9) 1 calc PR A 2
H65F H 0.1353 0.6838 1.0124 0.129 Uiso 0.457(9) 1 calc PR A 2
N66A N 0.1273(5) 0.785(3) 0.4493(11) 0.075(6) Uiso 0.543(9) 1 d PD A 1
H66A H 0.1344 0.6902 0.4485 0.090 Uiso 0.543(9) 1 calc PR A 1
C67A C 0.1560(9) 0.893(5) 0.4601(17) 0.104(10) Uiso 0.543(9) 1 d P A 1
H67A H 0.1475 0.9941 0.4542 0.125 Uiso 0.543(9) 1 calc PR A 1
H67B H 0.1742 0.8827 0.5068 0.125 Uiso 0.543(9) 1 calc PR A 1
C68A C 0.1686(7) 0.856(4) 0.4054(15) 0.078(7) Uiso 0.543(9) 1 d P A 1
H68A H 0.1873 0.9198 0.4106 0.117 Uiso 0.543(9) 1 calc PR A 1
H68B H 0.1504 0.8687 0.3595 0.117 Uiso 0.543(9) 1 calc PR A 1
H68C H 0.1762 0.7547 0.4111 0.117 Uiso 0.543(9) 1 calc PR A 1
C69A C 0.0903(13) 0.813(7) 0.383(2) 0.157(19) Uiso 0.543(9) 1 d PD A 1
H69A H 0.0770 0.8875 0.3942 0.188 Uiso 0.543(9) 1 calc PR A 1
H69B H 0.0928 0.8416 0.3412 0.188 Uiso 0.543(9) 1 calc PR A 1
C70A C 0.0743(18) 0.651(10) 0.377(5) 0.37(7) Uiso 0.543(9) 1 d PD A 1
H70A H 0.0624 0.6249 0.3285 0.552 Uiso 0.543(9) 1 calc PR A 1
H70B H 0.0586 0.6502 0.3988 0.552 Uiso 0.543(9) 1 calc PR A 1
H70C H 0.0923 0.5811 0.4003 0.552 Uiso 0.543(9) 1 calc PR A 1
C71A C 0.122(2) 0.812(8) 0.515(3) 0.32(6) Uiso 0.543(9) 1 d PD A 1
H71A H 0.1430 0.7858 0.5557 0.383 Uiso 0.543(9) 1 calc PR A 1
H71B H 0.1037 0.7523 0.5148 0.383 Uiso 0.543(9) 1 calc PR A 1
C72A C 0.1141(17) 0.984(7) 0.517(3) 0.196 Uiso 0.543(9) 1 d PD A 1
H72A H 0.1095 1.0038 0.5568 0.293 Uiso 0.543(9) 1 calc PR A 1
H72B H 0.0944 1.0096 0.4746 0.293 Uiso 0.543(9) 1 calc PR A 1
H72C H 0.1334 1.0416 0.5194 0.293 Uiso 0.543(9) 1 calc PR A 1
N66B N 0.1207(6) 0.972(4) 0.4372(12) 0.070(7) Uiso 0.457(9) 1 d PD A 2
H66B H 0.1319 1.0598 0.4419 0.084 Uiso 0.457(9) 1 calc PR A 2
C67B C 0.1338(9) 0.858(6) 0.3967(18) 0.094(10) Uiso 0.457(9) 1 d P A 2
H67C H 0.1239 0.7606 0.3950 0.112 Uiso 0.457(9) 1 calc PR A 2
H67D H 0.1283 0.8907 0.3491 0.112 Uiso 0.457(9) 1 calc PR A 2
C68B C 0.1719(13) 0.855(9) 0.440(3) 0.14(2) Uiso 0.457(9) 1 d P A 2
H68D H 0.1827 0.7981 0.4165 0.210 Uiso 0.457(9) 1 calc PR A 2
H68E H 0.1768 0.8120 0.4851 0.210 Uiso 0.457(9) 1 calc PR A 2
H68F H 0.1806 0.9548 0.4465 0.210 Uiso 0.457(9) 1 calc PR A 2
C69B C 0.0830(7) 0.997(4) 0.3977(15) 0.070(8) Uiso 0.457(9) 1 d PD A 2
H69C H 0.0714 0.9582 0.4251 0.084 Uiso 0.457(9) 1 calc PR A 2
H69D H 0.0786 1.1026 0.3920 0.084 Uiso 0.457(9) 1 calc PR A 2
C70B C 0.0686(16) 0.925(13) 0.327(3) 0.31(5) Uiso 0.457(9) 1 d PD A 2
H70D H 0.0443 0.9422 0.3049 0.469 Uiso 0.457(9) 1 calc PR A 2
H70E H 0.0730 0.8211 0.3326 0.469 Uiso 0.457(9) 1 calc PR A 2
H70F H 0.0791 0.9671 0.2991 0.469 Uiso 0.457(9) 1 calc PR A 2
C71B C 0.1317(10) 0.899(5) 0.510(2) 0.098(12) Uiso 0.457(9) 1 d PD A 2
H71C H 0.1281 0.9664 0.5426 0.117 Uiso 0.457(9) 1 calc PR A 2
H71D H 0.1557 0.8721 0.5296 0.117 Uiso 0.457(9) 1 calc PR A 2
C72B C 0.1092(13) 0.758(5) 0.499(3) 0.118(16) Uiso 0.457(9) 1 d PD A 2
H72D H 0.1127 0.7173 0.5439 0.178 Uiso 0.457(9) 1 calc PR A 2
H72E H 0.1153 0.6866 0.4728 0.178 Uiso 0.457(9) 1 calc PR A 2
H72F H 0.0855 0.7844 0.4739 0.178 Uiso 0.457(9) 1 calc PR A 2
O102 O 0.2188(3) 0.937(2) 0.9518(6) 0.246(16) Uani 1 1 d D . .
H102 H 0.2006 0.9092 0.9518 0.369 Uiso 1 1 calc R . .
C103 C 0.2311(7) 1.0852(19) 0.9970(10) 0.146(12) Uani 1 1 d D . .
H10A H 0.2171 1.1027 1.0218 0.218 Uiso 1 1 calc R . .
H10B H 0.2290 1.1670 0.9663 0.218 Uiso 1 1 calc R . .
H10C H 0.2545 1.0749 1.0300 0.218 Uiso 1 1 calc R . .
C105 C 0.1339(14) 0.854(5) 0.216(4) 0.50(7) Uani 1 1 d . . .
H10D H 0.1196 0.8817 0.1684 0.755 Uiso 1 1 calc R . .
H10E H 0.1523 0.9235 0.2358 0.755 Uiso 1 1 calc R . .
H10F H 0.1207 0.8528 0.2430 0.755 Uiso 1 1 calc R . .
O106 O 0.1493(8) 0.692(6) 0.2165(12) 0.47(4) Uani 1 1 d . . .
H106 H 0.1675 0.6996 0.2129 0.705 Uiso 1 1 calc R . .
O108 O 0.1066(5) 0.187(4) 0.6421(9) 0.72(10) Uani 0.71(4) 1 d PD . .
H108 H 0.1207 0.1504 0.6302 1.085 Uiso 0.71(4) 1 calc PR . .
C109 C 0.1121(14) 0.345(4) 0.651(4) 0.29(5) Uani 0.71(4) 1 d PD . .
H10G H 0.1322 0.3708 0.6441 0.439 Uiso 0.71(4) 1 calc PR . .
H10H H 0.1150 0.3734 0.6968 0.439 Uiso 0.71(4) 1 calc PR . .
H10I H 0.0926 0.3956 0.6163 0.439 Uiso 0.71(4) 1 calc PR . .
O111 O 0.0143(6) 0.397(4) 0.3011(14) 0.159 Uani 0.543(9) 1 d PD A 1
H111 H -0.0023 0.3674 0.3069 0.238 Uiso 0.543(9) 1 calc PR A 1
C112 C 0.0166(9) 0.555(4) 0.309(2) 0.15(2) Uani 0.543(9) 1 d PD A 1
H11A H 0.0017 0.6009 0.2653 0.224 Uiso 0.543(9) 1 calc PR A 1
H11B H 0.0398 0.5862 0.3207 0.224 Uiso 0.543(9) 1 calc PR A 1
H11C H 0.0100 0.5848 0.3452 0.224 Uiso 0.543(9) 1 calc PR A 1
O5 O 0.16500(18) 0.2338(9) 0.5022(3) 0.0443(17) Uani 1 1 d . . .
O6 O 0.17018(16) 0.5017(8) 0.5079(4) 0.0397(15) Uani 1 1 d . . .
O7 O 0.12901(19) 0.1944(9) 0.8724(4) 0.052(2) Uani 1 1 d . A .
O8 O 0.13644(18) 0.4635(8) 0.8917(4) 0.0457(17) Uani 1 1 d . A .
Si1 Si 0.16000(6) 0.3690(4) 0.43982(12) 0.0362(6) Uani 1 1 d . A .
Si2 Si 0.11453(7) 0.3258(5) 0.91549(16) 0.0519(8) Uani 1 1 d . . .

loop_
_atom_site_aniso_label
_atom_site_aniso_U_11
_atom_site_aniso_U_22
_atom_site_aniso_U_33
_atom_site_aniso_U_23
_atom_site_aniso_U_13
_atom_site_aniso_U_12
C11 0.042(4) 0.051(7) 0.025(5) 0.016(4) 0.015(4) 0.019(4)
C12 0.051(5) 0.043(6) 0.040(6) 0.017(5) 0.014(4) 0.025(5)
C13 0.044(4) 0.053(7) 0.037(5) 0.011(5) 0.024(4) 0.026(5)
C14 0.040(4) 0.028(5) 0.042(5) 0.017(4) 0.017(4) 0.010(4)
C15 0.041(5) 0.038(6) 0.055(6) -0.004(5) 0.019(4) -0.008(4)
C16 0.045(5) 0.033(6) 0.053(7) 0.001(5) 0.019(5) -0.007(4)
C17 0.090(8) 0.039(7) 0.032(5) 0.012(5) 0.026(5) 0.043(6)
C18 0.057(5) 0.026(5) 0.040(5) 0.003(4) 0.021(4) 0.011(4)
C19 0.054(5) 0.028(5) 0.042(5) 0.004(4) 0.019(4) 0.023(4)
C20 0.037(4) 0.038(6) 0.043(5) -0.002(5) 0.012(4) 0.004(4)
C21 0.039(4) 0.025(5) 0.047(6) 0.002(4) 0.014(4) -0.010(4)
C22 0.050(5) 0.010(4) 0.058(6) 0.015(4) 0.017(5) -0.003(4)
C23 0.039(4) 0.018(4) 0.028(4) 0.006(4) 0.011(3) 0.006(3)
C24 0.052(5) 0.012(4) 0.032(4) 0.002(4) 0.016(4) 0.000(4)
C25 0.049(5) 0.044(6) 0.056(6) -0.010(5) 0.031(5) -0.017(5)
C26 0.037(4) 0.026 0.033(4) -0.018(4) 0.011 0.006(4)
C27 0.038(4) 0.027(5) 0.053(6) -0.013(5) 0.014(4) -0.010(4)
C28 0.045(4) 0.010(4) 0.026(4) 0.001(3) 0.012(3) 0.006(3)
C50 0.071(7) 0.070(10) 0.077(8) 0.004(8) 0.048(6) -0.014(8)
C48A 0.044(6) 0.044(8) 0.036(7) -0.006(6) 0.011(5) -0.002(6)
C49A 0.045(7) 0.048(9) 0.060(9) 0.006(8) 0.021(6) 0.007(7)
C51A 0.052(7) 0.040(9) 0.099(12) 0.008(9) 0.038(8) -0.014(7)
C52A 0.066(8) 0.038(8) 0.038(7) -0.011(6) 0.018(6) -0.003(7)
C53 0.049(5) 0.084(11) 0.082(8) -0.013(8) 0.037(6) 0.004(6)
C54 0.064(6) 0.051(8) 0.063(7) -0.023(7) 0.020(5) -0.004(6)
C55 0.074(7) 0.089(14) 0.069(8) -0.039(10) 0.010(6) -0.006(9)
C56 0.099(11) 0.14(2) 0.055(8) -0.009(10) 0.029(8) 0.025(12)
C57 0.057(8) 0.45(6) 0.068(9) 0.034(19) 0.029(7) -0.031(18)
C58 0.050(6) 0.17(2) 0.093(11) 0.006(13) 0.031(7) -0.010(10)
O102 0.161(11) 0.49(4) 0.153(11) 0.26(2) 0.133(11) 0.244(19)
C103 0.29(3) 0.035(9) 0.073(11) -0.014(9) 0.038(16) 0.003(14)
C105 0.32(5) 0.27(6) 0.99(17) 0.50(9) 0.34(8) 0.20(5)
O106 0.33(3) 0.96(10) 0.201(18) -0.28(4) 0.20(2) -0.50(5)
O108 0.118(18) 2.0(3) 0.067(12) 0.19(5) 0.054(12) 0.35(6)
C109 0.21(5) 0.06(2) 0.57(13) -0.13(4) 0.13(6) 0.04(2)
O111 0.110 0.231 0.136 -0.119 0.052 -0.088
C112 0.09(2) 0.23(7) 0.12(3) -0.07(4) 0.05(2) -0.06(3)
O5 0.060(4) 0.037(4) 0.039(4) 0.009(3) 0.025(3) 0.016(3)
O6 0.043(3) 0.023(4) 0.049(4) 0.003(3) 0.015(3) -0.003(3)
O7 0.067(4) 0.034(4) 0.067(5) -0.007(4) 0.041(4) -0.028(4)
O8 0.053(4) 0.028(4) 0.068(5) -0.008(4) 0.038(4) 0.006(3)
Si1 0.0389(11) 0.0323(14) 0.0321(12) 0.0082(12) 0.0096(9) 0.0042(11)
Si2 0.0449(13) 0.057(2) 0.0626(18) -0.0098(17) 0.0314(13) -0.0081(15)

loop_
_atom_type_symbol
_atom_type_description
_atom_type_scat_dispersion_real
_atom_type_scat_dispersion_imag
_atom_type_scat_source
C C 0.0033 0.0016 'International Tables Vol C Tables 4.2.6.8 and 6.1.1.4'
H H 0.0000 0.0000 'International Tables Vol C Tables 4.2.6.8 and 6.1.1.4'
N N 0.0061 0.0033 'International Tables Vol C Tables 4.2.6.8 and 6.1.1.4'
O O 0.0106 0.0060 'International Tables Vol C Tables 4.2.6.8 and 6.1.1.4'
Si Si 0.0817 0.0704 'International Tables Vol C Tables 4.2.6.8 and 6.1.1.4'

loop_
_geom_angle_atom_site_label_1
_geom_angle_atom_site_label_2
_geom_angle_atom_site_label_3
_geom_angle
_geom_angle_site_symmetry_1
_geom_angle_site_symmetry_3
C12 C11 O5 122.8(11) . .
C12 C11 C16 123.8(11) . .
O5 C11 C16 113.0(9) . .
C13 C12 C11 118.6(12) . .
C12 C13 C14 121.0(10) . .
C12 C13 C18 126.8(11) . .
C14 C13 C18 111.9(9) . .
C13 C14 C15 119.0(10) . .
C13 C14 C21 115.7(9) . .
C15 C14 C21 125.1(10) . .
C16 C15 C14 123.2(11) . .
O6 C16 C15 135.1(11) . .
O6 C16 C11 110.9(10) . .
C15 C16 C11 114.0(11) . .
C23 C18 C19 107.5(8) . .
C23 C18 C17 116.1(9) . .
C19 C18 C17 109.3(9) . .
C23 C18 C13 106.8(7) . .
C19 C18 C13 106.4(9) . .
C17 C18 C13 110.3(8) . .
C18 C19 C20 110.1(8) . .
C21 C20 C19 111.6(8) . .
C22 C21 C28 113.5(9) . .
C22 C21 C20 113.5(8) . .
C28 C21 C20 105.8(8) . .
C22 C21 C14 115.0(9) . .
C28 C21 C14 102.7(7) . .
C20 C21 C14 105.4(8) . .
C28 C23 C24 122.1(8) . .
C28 C23 C18 112.9(8) . .
C24 C23 C18 124.9(9) . .
C23 C24 C25 116.5(9) . .
O7 C25 C26 116.0(10) . .
O7 C25 C24 122.8(10) . .
C26 C25 C24 121.0(9) . .
C27 C26 C25 121.6(9) . .
C27 C26 O8 128.4(9) . .
C25 C26 O8 110.0(9) . .
C26 C27 C28 120.4(9) . .
C23 C28 C27 118.1(9) . .
C23 C28 C21 115.4(8) . .
C27 C28 C21 126.5(8) . .
C43A O3A Si1 107.3(14) . .
C44A O4A Si1 104.1(14) . .
C29A O9A Si2 116.5(18) . .
C34A O10A Si2 111.6(14) . .
C34A C29A O9A 114.5(18) . .
C34A C29A C30A 116.6(17) . .
O9A C29A C30A 129(2) . .
C29A C30A C31A 121(2) . .
C32A C31A C30A 120.1(18) . .
C32A C31A C36A 111.7(17) . .
C30A C31A C36A 128(2) . .
C33A C32A C31A 121.2(18) . .
C33A C32A C39A 125(2) . .
C31A C32A C39A 113.6(15) . .
C32A C33A C34A 113(2) . .
C29A C34A O10A 111.0(16) . .
C29A C34A C33A 127.5(16) . .
O10A C34A C33A 120.8(18) . .
C31A C36A C41A 106.4(15) . .
C31A C36A C37A 107.9(16) . .
C41A C36A C37A 105.3(15) . .
C31A C36A C35A 112.0(17) . .
C41A C36A C35A 115.3(16) . .
C37A C36A C35A 109.4(15) . .
C38A C37A C36A 107.6(15) . .
C37A C38A C39A 113.5(15) . .
C46A C39A C40A 115.5(16) . .
C46A C39A C32A 106.3(15) . .
C40A C39A C32A 112.4(14) . .
C46A C39A C38A 104.4(14) . .
C40A C39A C38A 110.8(15) . .
C32A C39A C38A 106.7(14) . .
C46A C41A C42A 123.7(17) . .
C46A C41A C36A 114.1(16) . .
C42A C41A C36A 121.9(18) . .
C43A C42A C41A 116.7(18) 2_556 .
C44A C43A C42A 122(2) . 2_556
C44A C43A O3A 113(2) . .
C42A C43A O3A 125(2) 2_556 .
C43A C44A O4A 119(2) . .
C43A C44A C45A 116(2) . 2_556
O4A C44A C45A 122(2) . 2_556
C46A C45A C44A 129(2) . 2_556
C45A C46A C41A 113(2) . .
C45A C46A C39A 133(2) . .
C41A C46A C39A 114.7(16) . .
C43B O3B Si1 120.5(18) . .
C44B O4B Si1 116.0(18) . .
C29B O9B Si2 120(3) . .
C34B O10B Si2 108.3(19) . .
O9B C29B C34B 103(3) . .
O9B C29B C30B 133(4) . .
C34B C29B C30B 124(3) . .
C31B C30B C29B 114(3) . .
C32B C31B C30B 127(2) . .
C32B C31B C36B 112.7(18) . .
C30B C31B C36B 120(2) . .
C31B C32B C33B 117.3(18) . .
C31B C32B C39B 119(2) . .
C33B C32B C39B 123(2) . .
C34B C33B C32B 115(2) . .
C29B C34B O10B 121(3) . .
C29B C34B C33B 122(3) . .
O10B C34B C33B 116(3) . .
C35B C36B C37B 109.8(15) . .
C35B C36B C31B 118.8(16) . .
C37B C36B C31B 102.3(15) . .
C35B C36B C41B 117.8(17) . .
C37B C36B C41B 103.8(15) . .
C31B C36B C41B 102.2(16) . .
C38B C37B C36B 112.2(17) . .
C39B C38B C37B 111.8(18) . .
C40B C39B C38B 110.8(17) . .
C40B C39B C32B 116.5(19) . .
C38B C39B C32B 105.2(18) . .
C40B C39B C46B 112.7(18) . .
C38B C39B C46B 108.0(16) . .
C32B C39B C46B 103.1(15) . .
C46B C41B C42B 122(2) . .
C46B C41B C36B 121(2) . .
C42B C41B C36B 117(2) . .
C41B C42B C43B 115(3) . 2_556
O3B C43B C42B 131(3) . 2_556
O3B C43B C44B 106(2) . .
C42B C43B C44B 123(2) 2_556 .
O4B C44B C45B 114(3) . .
O4B C44B C43B 110(2) . .
C45B C44B C43B 135(3) . .
C44B C45B C46B 91(2) . 2_556
C41B C46B C39B 108.9(19) . .
C41B C46B C45B 132(2) . 2_556
C39B C46B C45B 118(2) . 2_556
C48A C47 C52B 65.8(15) . .
C48A C47 C48B 79.2(13) . .
C52B C47 C48B 116(2) . .
C48A C47 C52A 114.9(10) . .
C52B C47 C52A 79.0(17) . .
C48B C47 C52A 69.3(13) . .
C48A C47 Si1 125.6(9) . .
C52B C47 Si1 126.3(17) . .
C48B C47 Si1 117.9(12) . .
C52A C47 Si1 119.5(8) . .
C49A C50 C51B 68.7(19) . .
C49A C50 C49B 82.6(16) . .
C51B C50 C49B 116(2) . .
C49A C50 C51A 123.2(12) . .
C51B C50 C51A 85.3(18) . .
C49B C50 C51A 64.8(16) . .
C47 C48A C49A 127.5(14) . .
C50 C49A C48A 117.1(15) . .
C52A C51A C50 114.4(13) . .
C51A C52A C47 122.4(13) . .
C49B C48B C47 117(3) . .
C48B C49B C50 126(4) . .
C50 C51B C52B 118(3) . .
C51B C52B C47 127(4) . .
C58 C53 C54 115.9(13) . .
C58 C53 Si2 123.4(11) . .
C54 C53 Si2 120.6(10) . .
C55 C54 C53 120.3(13) . .
C54 C55 C56 119.3(14) . .
C57 C56 C55 118.4(16) . .
C56 C57 C58 120.5(19) . .
C53 C58 C57 124.8(15) . .
C60A N59A C64A 104(4) . .
C60A N59A C62A 95(4) . .
C64A N59A C62A 93(3) . .
C61A C60A N59A 121(6) . .
N59A C62A C63A 95(4) . .
C65A C64A N59A 116(4) . .
C60B N59B C62B 106(2) . .
C60B N59B C64B 117(2) . .
C62B N59B C64B 122(2) . .
N59B C60B C61B 100(3) . .
C63B C62B N59B 122(4) . .
N59B C64B C65B 78(3) . .
C71A N66A C67A 100(4) . .
C71A N66A C69A 107(3) . .
C67A N66A C69A 118(3) . .
C68A C67A N66A 106(3) . .
C70A C69A N66A 99(3) . .
N66A C71A C72A 107(3) . .
C69B N66B C71B 115(3) . .
C69B N66B C67B 110(2) . .
C71B N66B C67B 103(3) . .
C68B C67B N66B 103(4) . .
C70B C69B N66B 113(3) . .
N66B C71B C72B 107(3) . .
C11 O5 Si1 112.3(7) . .
C16 O6 Si1 114.4(7) . .
C25 O7 Si2 110.6(7) . .
C26 O8 Si2 113.1(6) . .
O4B Si1 O3B 86.1(9) . .
O4B Si1 O5 148.3(7) . .
O3B Si1 O5 80.7(7) . .
O4B Si1 O6 90.2(7) . .
O3B Si1 O6 150.9(7) . .
O5 Si1 O6 87.6(3) . .
O4B Si1 O4A 10.6(8) . .
O3B Si1 O4A 87.7(8) . .
O5 Si1 O4A 139.0(6) . .
O6 Si1 O4A 83.8(6) . .
O4B Si1 O3A 87.3(8) . .
O3B Si1 O3A 10.6(8) . .
O5 Si1 O3A 84.9(6) . .
O6 Si1 O3A 161.5(6) . .
O4A Si1 O3A 90.8(8) . .
O4B Si1 C47 103.6(7) . .
O3B Si1 C47 105.6(7) . .
O5 Si1 C47 107.7(4) . .
O6 Si1 C47 103.3(4) . .
O4A Si1 C47 113.3(7) . .
O3A Si1 C47 95.1(6) . .
O10B Si2 O9A 79.8(9) . .
O10B Si2 O7 148.8(7) . .
O9A Si2 O7 90.6(8) . .
O10B Si2 O8 89.4(7) . .
O9A Si2 O8 158.5(8) . .
O7 Si2 O8 89.1(3) . .
O10B Si2 O9B 87.4(11) . .
O9A Si2 O9B 11.2(11) . .
O7 Si2 O9B 80.0(9) . .
O8 Si2 O9B 152.9(9) . .
O10B Si2 O10A 13.1(7) . .
O9A Si2 O10A 85.4(9) . .
O7 Si2 O10A 138.1(6) . .
O8 Si2 O10A 80.5(6) . .
O9B Si2 O10A 91.1(9) . .
O10B Si2 C53 104.2(8) . .
O9A Si2 C53 97.9(8) . .
O7 Si2 C53 106.5(5) . .
O8 Si2 C53 102.8(5) . .
O9B Si2 C53 104.1(9) . .
O10A Si2 C53 115.4(7) . .

loop_
_geom_bond_atom_site_label_1
_geom_bond_atom_site_label_2
_geom_bond_distance
_geom_bond_site_symmetry_2
C11 C12 1.391(14) .
C11 O5 1.395(12) .
C11 C16 1.401(15) .
C12 C13 1.342(15) .
C13 C14 1.364(15) .
C13 C18 1.569(13) .
C14 C15 1.397(14) .
C14 C21 1.578(15) .
C15 C16 1.375(15) .
C16 O6 1.352(13) .
C17 C18 1.549(16) .
C18 C23 1.508(12) .
C18 C19 1.523(15) .
C19 C20 1.545(15) .
C20 C21 1.543(13) .
C21 C22 1.516(13) .
C21 C28 1.531(12) .
C23 C28 1.394(11) .
C23 C24 1.399(12) .
C24 C25 1.421(14) .
C25 O7 1.365(11) .
C25 C26 1.387(15) .
C26 C27 1.326(14) .
C26 O8 1.390(10) .
C27 C28 1.429(12) .
O3A C43A 1.41(3) .
O3A Si1 1.878(18) .
O4A C44A 1.44(3) .
O4A Si1 1.788(18) .
O9A C29A 1.36(3) .
O9A Si2 1.71(2) .
O10A C34A 1.42(2) .
O10A Si2 1.829(16) .
C29A C34A 1.32(3) .
C29A C30A 1.37(2) .
C30A C31A 1.42(3) .
C31A C32A 1.40(3) .
C31A C36A 1.52(2) .
C32A C33A 1.37(2) .
C32A C39A 1.54(2) .
C33A C34A 1.47(3) .
C35A C36A 1.54(3) .
C36A C41A 1.53(3) .
C36A C37A 1.55(2) .
C37A C38A 1.502(17) .
C38A C39A 1.54(2) .
C39A C46A 1.45(3) .
C39A C40A 1.53(3) .
C41A C46A 1.350(17) .
C41A C42A 1.46(3) .
C42A C43A 1.36(3) 2_556
C43A C44A 1.32(3) .
C43A C42A 1.36(3) 2_556
C44A C45A 1.43(3) 2_556
C45A C46A 1.293(17) .
C45A C44A 1.43(3) 2_556
O3B C43B 1.30(3) .
O3B Si1 1.73(2) .
O4B C44B 1.37(3) .
O4B Si1 1.708(19) .
O9B C29B 1.26(4) .
O9B Si2 1.79(3) .
O10B C34B 1.42(4) .
O10B Si2 1.622(17) .
C29B C34B 1.35(2) .
C29B C30B 1.39(4) .
C30B C31B 1.38(3) .
C31B C32B 1.35(3) .
C31B C36B 1.58(3) .
C32B C33B 1.49(3) .
C32B C39B 1.53(3) .
C33B C34B 1.43(4) .
C35B C36B 1.47(3) .
C36B C37B 1.59(3) .
C36B C41B 1.62(3) .
C37B C38B 1.549(18) .
C38B C39B 1.53(3) .
C39B C40B 1.52(3) .
C39B C46B 1.63(3) .
C41B C46B 1.34(3) .
C41B C42B 1.38(4) .
C42B C43B 1.43(4) 2_556
C43B C42B 1.43(4) 2_556
C43B C44B 1.51(4) .
C44B C45B 1.47(4) .
C45B C46B 1.86(4) 2_556
C46B C45B 1.86(4) 2_556
C47 C48A 1.328(16) .
C47 C52B 1.37(4) .
C47 C48B 1.42(4) .
C47 C52A 1.464(17) .
C47 Si1 1.883(8) .
C50 C49A 1.30(2) .
C50 C51B 1.34(2) .
C50 C49B 1.43(4) .
C50 C51A 1.52(2) .
C48A C49A 1.403(18) .
C51A C52A 1.388(19) .
C48B C49B 1.329(19) .
C51B C52B 1.346(19) .
C53 C58 1.33(2) .
C53 C54 1.430(16) .
C53 Si2 1.895(14) .
C54 C55 1.423(18) .
C55 C56 1.45(2) .
C56 C57 1.31(2) .
C57 C58 1.44(2) .
N59A C60A 1.50(2) .
N59A C64A 1.65(4) .
N59A C62A 1.73(8) .
C60A C61A 1.28(8) .
C62A C63A 1.85(7) .
C64A C65A 1.548(19) .
N59B C60B 1.521(18) .
N59B C62B 1.54(4) .
N59B C64B 1.84(5) .
C60B C61B 1.66(6) .
C62B C63B 1.56(2) .
C64B C65B 1.99(6) .
N66A C71A 1.49(4) .
N66A C67A 1.52(4) .
N66A C69A 1.63(5) .
C67A C68A 1.50(4) .
C69A C70A 1.60(4) .
C71A C72A 1.60(4) .
N66B C69B 1.50(4) .
N66B C71B 1.55(5) .
N66B C67B 1.59(5) .
C67B C68B 1.51(6) .
C69B C70B 1.49(4) .
C71B C72B 1.55(2) .
O102 C103 1.599(17) .
C105 O106 1.60(7) .
O108 C109 1.44(2) .
O111 C112 1.44(2) .
O5 Si1 1.736(8) .
O6 Si1 1.774(8) .
O7 Si2 1.757(9) .
O8 Si2 1.756(8) .

loop_
_geom_torsion_atom_site_label_1
_geom_torsion_atom_site_label_2
_geom_torsion_atom_site_label_3
_geom_torsion_atom_site_label_4
_geom_torsion
_geom_torsion_site_symmetry_1
_geom_torsion_site_symmetry_4
O5 C11 C12 C13 -176.3(8) . .
C16 C11 C12 C13 -3.2(15) . .
C11 C12 C13 C14 3.7(15) . .
C11 C12 C13 C18 177.7(8) . .
C12 C13 C14 C15 -5.2(15) . .
C18 C13 C14 C15 -180.0(8) . .
C12 C13 C14 C21 179.0(8) . .
C18 C13 C14 C21 4.2(12) . .
C13 C14 C15 C16 6.2(15) . .
C21 C14 C15 C16 -178.4(9) . .
C14 C15 C16 O6 176.9(10) . .
C14 C15 C16 C11 -5.3(15) . .
C12 C11 C16 O6 -177.9(8) . .
O5 C11 C16 O6 -4.1(12) . .
C12 C11 C16 C15 3.8(15) . .
O5 C11 C16 C15 177.5(7) . .
C12 C13 C18 C23 -121.6(10) . .
C14 C13 C18 C23 52.8(11) . .
C12 C13 C18 C19 123.8(10) . .
C14 C13 C18 C19 -61.8(10) . .
C12 C13 C18 C17 5.4(14) . .
C14 C13 C18 C17 179.8(9) . .
C23 C18 C19 C20 -57.2(11) . .
C17 C18 C19 C20 175.9(8) . .
C13 C18 C19 C20 56.9(10) . .
C18 C19 C20 C21 1.2(12) . .
C19 C20 C21 C22 178.2(9) . .
C19 C20 C21 C28 53.2(11) . .
C19 C20 C21 C14 -55.1(10) . .
C13 C14 C21 C22 179.7(9) . .
C15 C14 C21 C22 4.1(13) . .
C13 C14 C21 C28 -56.6(11) . .
C15 C14 C21 C28 127.9(9) . .
C13 C14 C21 C20 53.9(11) . .
C15 C14 C21 C20 -121.6(10) . .
C19 C18 C23 C28 58.2(10) . .
C17 C18 C23 C28 -179.1(8) . .
C13 C18 C23 C28 -55.7(11) . .
C19 C18 C23 C24 -124.9(10) . .
C17 C18 C23 C24 -2.1(13) . .
C13 C18 C23 C24 121.3(10) . .
C28 C23 C24 C25 -2.8(13) . .
C18 C23 C24 C25 -179.4(9) . .
C23 C24 C25 O7 175.9(9) . .
C23 C24 C25 C26 0.6(15) . .
O7 C25 C26 C27 -177.0(9) . .
C24 C25 C26 C27 -1.5(16) . .
O7 C25 C26 O8 2.6(13) . .
C24 C25 C26 O8 178.1(8) . .
C25 C26 C27 C28 4.2(15) . .
O8 C26 C27 C28 -175.3(8) . .
C24 C23 C28 C27 5.4(13) . .
C18 C23 C28 C27 -177.5(7) . .
C24 C23 C28 C21 -176.7(8) . .
C18 C23 C28 C21 0.3(11) . .
C26 C27 C28 C23 -6.1(14) . .
C26 C27 C28 C21 176.3(9) . .
C22 C21 C28 C23 178.7(8) . .
C20 C21 C28 C23 -56.3(10) . .
C14 C21 C28 C23 54.0(10) . .
C22 C21 C28 C27 -3.6(13) . .
C20 C21 C28 C27 121.4(10) . .
C14 C21 C28 C27 -128.4(9) . .
Si2 O9A C29A C34A -1(2) . .
Si2 O9A C29A C30A -176.3(16) . .
C34A C29A C30A C31A 4(3) . .
O9A C29A C30A C31A 179.2(19) . .
C29A C30A C31A C32A -2(3) . .
C29A C30A C31A C36A 179.0(18) . .
C30A C31A C32A C33A 3(3) . .
C36A C31A C32A C33A -178.2(16) . .
C30A C31A C32A C39A 179.2(15) . .
C36A C31A C32A C39A -2(2) . .
C31A C32A C33A C34A -4(2) . .
C39A C32A C33A C34A 179.7(15) . .
O9A C29A C34A O10A 7(2) . .
C30A C29A C34A O10A -176.3(16) . .
O9A C29A C34A C33A 177.8(18) . .
C30A C29A C34A C33A -6(3) . .
Si2 O10A C34A C29A -10.8(19) . .
Si2 O10A C34A C33A 178.1(13) . .
C32A C33A C34A C29A 6(3) . .
C32A C33A C34A O10A 175.9(15) . .
C32A C31A C36A C41A 54(2) . .
C30A C31A C36A C41A -127(2) . .
C32A C31A C36A C37A -59(2) . .
C30A C31A C36A C37A 120(2) . .
C32A C31A C36A C35A -179.5(15) . .
C30A C31A C36A C35A -1(3) . .
C31A C36A C37A C38A 61.2(19) . .
C41A C36A C37A C38A -52.2(18) . .
C35A C36A C37A C38A -176.7(13) . .
C36A C37A C38A C39A -4.8(19) . .
C33A C32A C39A C46A 122.3(19) . .
C31A C32A C39A C46A -54(2) . .
C33A C32A C39A C40A -5(2) . .
C31A C32A C39A C40A 178.7(15) . .
C33A C32A C39A C38A -126.7(18) . .
C31A C32A C39A C38A 57.1(19) . .
C37A C38A C39A C46A 60.3(19) . .
C37A C38A C39A C40A -174.7(14) . .
C37A C38A C39A C32A -52.1(19) . .
C31A C36A C41A C46A -53(2) . .
C37A C36A C41A C46A 61.2(19) . .
C35A C36A C41A C46A -178.0(15) . .
C31A C36A C41A C42A 120.4(18) . .
C37A C36A C41A C42A -125.1(16) . .
C35A C36A C41A C42A -4(2) . .
C46A C41A C42A C43A -4(2) . 2_556
C36A C41A C42A C43A -176.6(15) . 2_556
Si1 O3A C43A C44A -1(2) . .
Si1 O3A C43A C42A 177.5(16) . 2_556
C42A C43A C44A O4A 164.9(17) 2_556 .
O3A C43A C44A O4A -17(3) . .
C42A C43A C44A C45A 3(3) 2_556 2_556
O3A C43A C44A C45A -178.0(16) . 2_556
Si1 O4A C44A C43A 26(3) . .
Si1 O4A C44A C45A -174.3(17) . 2_556
C44A C45A C46A C41A -6(3) 2_556 .
C44A C45A C46A C39A 179(2) 2_556 .
C42A C41A C46A C45A 7(3) . .
C36A C41A C46A C45A -179.5(15) . .
C42A C41A C46A C39A -176.9(14) . .
C36A C41A C46A C39A -3(2) . .
C40A C39A C46A C45A -3(3) . .
C32A C39A C46A C45A -128(2) . .
C38A C39A C46A C45A 119(2) . .
C40A C39A C46A C41A -177.8(15) . .
C32A C39A C46A C41A 57(2) . .
C38A C39A C46A C41A -56(2) . .
Si2 O9B C29B C34B 7(3) . .
Si2 O9B C29B C30B -179(3) . .
O9B C29B C30B C31B -173(3) . .
C34B C29B C30B C31B 0(4) . .
C29B C30B C31B C32B -2(4) . .
C29B C30B C31B C36B 178(2) . .
C30B C31B C32B C33B 2(3) . .
C36B C31B C32B C33B -178.0(16) . .
C30B C31B C32B C39B -178(2) . .
C36B C31B C32B C39B 2(2) . .
C31B C32B C33B C34B 0(3) . .
C39B C32B C33B C34B 180(2) . .
O9B C29B C34B O10B -5(4) . .
C30B C29B C34B O10B 180(3) . .
O9B C29B C34B C33B 177(3) . .
C30B C29B C34B C33B 2(5) . .
Si2 O10B C34B C29B 2(3) . .
Si2 O10B C34B C33B 179.8(19) . .
C32B C33B C34B C29B -1(4) . .
C32B C33B C34B O10B -179(2) . .
C32B C31B C36B C35B -178.6(17) . .
C30B C31B C36B C35B 1(3) . .
C32B C31B C36B C37B -57(2) . .
C30B C31B C36B C37B 123(2) . .
C32B C31B C36B C41B 50(2) . .
C30B C31B C36B C41B -130(2) . .
C35B C36B C37B C38B -175.9(16) . .
C31B C36B C37B C38B 57(2) . .
C41B C36B C37B C38B -49(2) . .
C36B C37B C38B C39B -3(2) . .
C37B C38B C39B C40B -177.8(17) . .
C37B C38B C39B C32B -51(2) . .
C37B C38B C39B C46B 58(2) . .
C31B C32B C39B C40B 178.7(19) . .
C33B C32B C39B C40B -1(3) . .
C31B C32B C39B C38B 56(2) . .
C33B C32B C39B C38B -125(2) . .
C31B C32B C39B C46B -57(2) . .
C33B C32B C39B C46B 122.4(19) . .
C35B C36B C41B C46B 177.0(19) . .
C37B C36B C41B C46B 55(2) . .
C31B C36B C41B C46B -51(2) . .
C35B C36B C41B C42B 0(3) . .
C37B C36B C41B C42B -121(2) . .
C31B C36B C41B C42B 132(2) . .
C46B C41B C42B C43B 7(3) . 2_556
C36B C41B C42B C43B -176.5(19) . 2_556
Si1 O3B C43B C42B 168(2) . 2_556
Si1 O3B C43B C44B -14(3) . .
Si1 O4B C44B C45B -178.4(19) . .
Si1 O4B C44B C43B -6(3) . .
O3B C43B C44B O4B 12(3) . .
C42B C43B C44B O4B -170(2) 2_556 .
O3B C43B C44B C45B -178(3) . .
C42B C43B C44B C45B 0(5) 2_556 .
O4B C44B C45B C46B 165(2) . 2_556
C43B C44B C45B C46B -5(4) . 2_556
C42B C41B C46B C39B 174.1(19) . .
C36B C41B C46B C39B -3(3) . .
C42B C41B C46B C45B -16(4) . 2_556
C36B C41B C46B C45B 167.7(18) . 2_556
C40B C39B C46B C41B -178.8(18) . .
C38B C39B C46B C41B -56(2) . .
C32B C39B C46B C41B 55(2) . .
C40B C39B C46B C45B 9(2) . 2_556
C38B C39B C46B C45B 132.0(18) . 2_556
C32B C39B C46B C45B -117(2) . 2_556
C52B C47 C48A C49A -60(2) . .
C48B C47 C48A C49A 64.6(18) . .
C52A C47 C48A C49A 3.6(19) . .
Si1 C47 C48A C49A -178.7(11) . .
C51B C50 C49A C48A 69(2) . .
C49B C50 C49A C48A -53.2(19) . .
C51A C50 C49A C48A 0(2) . .
C47 C48A C49A C50 -5(2) . .
C49A C50 C51A C52A 5(2) . .
C51B C50 C51A C52A -55(2) . .
C49B C50 C51A C52A 67(2) . .
C50 C51A C52A C47 -7(2) . .
C48A C47 C52A C51A 2.6(19) . .
C52B C47 C52A C51A 59(2) . .
C48B C47 C52A C51A -64.0(18) . .
Si1 C47 C52A C51A -175.2(12) . .
C48A C47 C48B C49B -56.6(17) . .
C52B C47 C48B C49B -0.4(18) . .
C52A C47 C48B C49B 65.4(17) . .
Si1 C47 C48B C49B 178.7(14) . .
C47 C48B C49B C50 3(3) . .
C49A C50 C49B C48B 58(2) . .
C51B C50 C49B C48B -4(3) . .
C51A C50 C49B C48B -74(2) . .
C49A C50 C51B C52B -68(3) . .
C49B C50 C51B C52B 2(3) . .
C51A C50 C51B C52B 61(3) . .
C50 C51B C52B C47 1(4) . .
C48A C47 C52B C51B 62(3) . .
C48B C47 C52B C51B -1(3) . .
C52A C47 C52B C51B -62(3) . .
Si1 C47 C52B C51B 180(2) . .
C58 C53 C54 C55 0(2) . .
Si2 C53 C54 C55 177.6(12) . .
C53 C54 C55 C56 8(2) . .
C54 C55 C56 C57 -11(3) . .
C55 C56 C57 C58 6(4) . .
C54 C53 C58 C57 -5(3) . .
Si2 C53 C58 C57 177(2) . .
C56 C57 C58 C53 2(5) . .
C64A N59A C60A C61A 169(6) . .
C62A N59A C60A C61A -96(8) . .
C60A N59A C62A C63A 177(4) . .
C64A N59A C62A C63A -78(3) . .
C60A N59A C64A C65A -153(5) . .
C62A N59A C64A C65A 111(4) . .
C62B N59B C60B C61B 75(4) . .
C64B N59B C60B C61B -145(4) . .
C60B N59B C62B C63B 148(5) . .
C64B N59B C62B C63B 11(6) . .
C60B N59B C64B C65B -66(3) . .
C62B N59B C64B C65B 67(3) . .
C71A N66A C67A C68A 168(4) . .
C69A N66A C67A C68A -76(4) . .
C71A N66A C69A C70A -88(7) . .
C67A N66A C69A C70A 161(5) . .
C67A N66A C71A C72A 57(6) . .
C69A N66A C71A C72A -66(7) . .
C69B N66B C67B C68B 176(4) . .
C71B N66B C67B C68B -61(4) . .
C71B N66B C69B C70B -123(6) . .
C67B N66B C69B C70B -8(6) . .
C69B N66B C71B C72B 51(4) . .
C67B N66B C71B C72B -69(4) . .
C12 C11 O5 Si1 -174.1(7) . .
C16 C11 O5 Si1 12.1(10) . .
C15 C16 O6 Si1 172.3(10) . .
C11 C16 O6 Si1 -5.5(10) . .
C26 C25 O7 Si2 -8.9(12) . .
C24 C25 O7 Si2 175.7(8) . .
C27 C26 O8 Si2 -175.4(8) . .
C25 C26 O8 Si2 5.0(10) . .
C44B O4B Si1 O3B -1.4(19) . .
C44B O4B Si1 O5 -67(2) . .
C44B O4B Si1 O6 -152.4(18) . .
C44B O4B Si1 O4A -100(7) . .
C44B O4B Si1 O3A 9.2(17) . .
C44B O4B Si1 C47 103.8(18) . .
C43B O3B Si1 O4B 9.9(19) . .
C43B O3B Si1 O5 160.9(19) . .
C43B O3B Si1 O6 93(2) . .
C43B O3B Si1 O4A 20.4(18) . .
C43B O3B Si1 O3A -86(6) . .
C43B O3B Si1 C47 -93.2(19) . .
C11 O5 Si1 O4B -98.7(14) . .
C11 O5 Si1 O3B -165.5(9) . .
C11 O5 Si1 O6 -12.3(6) . .
C11 O5 Si1 O4A -90.0(11) . .
C11 O5 Si1 O3A -175.3(7) . .
C11 O5 Si1 C47 90.9(6) . .
C16 O6 Si1 O4B 158.7(9) . .
C16 O6 Si1 O3B 76.3(16) . .
C16 O6 Si1 O5 10.3(6) . .
C16 O6 Si1 O4A 150.2(8) . .
C16 O6 Si1 O3A 77(2) . .
C16 O6 Si1 C47 -97.3(7) . .
C44A O4A Si1 O4B 51(6) . .
C44A O4A Si1 O3B -29.9(13) . .
C44A O4A Si1 O5 -102.9(14) . .
C44A O4A Si1 O6 177.9(13) . .
C44A O4A Si1 O3A -19.8(13) . .
C44A O4A Si1 C47 76.1(14) . .
C43A O3A Si1 O4B 3.0(12) . .
C43A O3A Si1 O3B 86(6) . .
C43A O3A Si1 O5 152.2(12) . .
C43A O3A Si1 O6 86(2) . .
C43A O3A Si1 O4A 13.0(13) . .
C43A O3A Si1 C47 -100.5(12) . .
C48A C47 Si1 O4B -100.1(12) . .
C52B C47 Si1 O4B 175.7(19) . .
C48B C47 Si1 O4B -3.3(16) . .
C52A C47 Si1 O4B 77.5(11) . .
C48A C47 Si1 O3B -10.3(13) . .
C52B C47 Si1 O3B -94.6(19) . .
C48B C47 Si1 O3B 86.5(16) . .
C52A C47 Si1 O3B 167.2(11) . .
C48A C47 Si1 O5 74.7(10) . .
C52B C47 Si1 O5 -9.5(18) . .
C48B C47 Si1 O5 171.5(14) . .
C52A C47 Si1 O5 -107.7(9) . .
C48A C47 Si1 O6 166.5(10) . .
C52B C47 Si1 O6 82.2(18) . .
C48B C47 Si1 O6 -96.8(15) . .
C52A C47 Si1 O6 -16.0(9) . .
C48A C47 Si1 O4A -104.6(12) . .
C52B C47 Si1 O4A 171.1(19) . .
C48B C47 Si1 O4A -7.8(16) . .
C52A C47 Si1 O4A 72.9(11) . .
C48A C47 Si1 O3A -11.6(11) . .
C52B C47 Si1 O3A -95.8(18) . .
C48B C47 Si1 O3A 85.2(15) . .
C52A C47 Si1 O3A 166.0(10) . .
C34B O10B Si2 O9A -6.5(16) . .
C34B O10B Si2 O7 67(2) . .
C34B O10B Si2 O8 154.7(17) . .
C34B O10B Si2 O9B 1.7(18) . .
C34B O10B Si2 O10A 108(5) . .
C34B O10B Si2 C53 -102.2(17) . .
C29A O9A Si2 O10B 7.3(15) . .
C29A O9A Si2 O7 -142.9(16) . .
C29A O9A Si2 O8 -54(3) . .
C29A O9A Si2 O9B -125(8) . .
C29A O9A Si2 O10A -4.7(16) . .
C29A O9A Si2 C53 110.3(16) . .
C25 O7 Si2 O10B 96.9(15) . .
C25 O7 Si2 O9A 167.9(10) . .
C25 O7 Si2 O8 9.5(7) . .
C25 O7 Si2 O9B 164.5(11) . .
C25 O7 Si2 O10A 84.1(11) . .
C25 O7 Si2 C53 -93.6(8) . .
C26 O8 Si2 O10B -157.2(9) . .
C26 O8 Si2 O9A -98(2) . .
C26 O8 Si2 O7 -8.3(6) . .
C26 O8 Si2 O9B -74(2) . .
C26 O8 Si2 O10A -147.5(8) . .
C26 O8 Si2 C53 98.4(7) . .
C29B O9B Si2 O10B -6(3) . .
C29B O9B Si2 O9A 41(6) . .
C29B O9B Si2 O7 -157(3) . .
C29B O9B Si2 O8 -89(3) . .
C29B O9B Si2 O10A -18(2) . .
C29B O9B Si2 C53 98(2) . .
C34A O10A Si2 O10B -56(4) . .
C34A O10A Si2 O9A 8.6(13) . .
C34A O10A Si2 O7 94.3(13) . .
C34A O10A Si2 O8 172.2(12) . .
C34A O10A Si2 O9B 18.1(12) . .
C34A O10A Si2 C53 -88.1(13) . .
C58 C53 Si2 O10B 70.4(19) . .
C54 C53 Si2 O10B -106.7(13) . .
C58 C53 Si2 O9A -11.0(19) . .
C54 C53 Si2 O9A 171.9(14) . .
C58 C53 Si2 O7 -104.0(17) . .
C54 C53 Si2 O7 78.9(13) . .
C58 C53 Si2 O8 163.1(16) . .
C54 C53 Si2 O8 -14.0(13) . .
C58 C53 Si2 O9B -20(2) . .
C54 C53 Si2 O9B 162.4(14) . .
C58 C53 Si2 O10A 77.7(19) . .
C54 C53 Si2 O10A -99.5(12) . .
